data_8100900
loop_
_publ_author_name
'Boy, Insan'
'Sch\"afer, Gerd'
'Kniep, R\"udiger'

_publ_section_title
;
Crystal structure of sodium nickel diaqua catena-[monoboro-diphosphate] 
monohydrate, NaNi(H~2~O)~2~[BP~2~O~8~] &#x00B7; H~2~O, at 293 K and 198 K
;
_journal_issue 1
_journal_name_full 'Zeitschrift f\"ur Kristallographie - New Crystal Structures'
_journal_page_first 11
_journal_page_last 12
_journal_volume 216
_journal_year 2001
_chemical_formula_structural 'Na Ni(H2 O)2 [B P2 O8] * H2 O'
_chemical_formula_sum 'B Na Ni O11 P2'
_chemical_formula_weight 330.45
_space_group_IT_number 178
_symmetry_cell_setting hexagonal
_symmetry_space_group_name_Hall 'P 61 2 (0 0 5)'
_symmetry_space_group_name_H-M 'P 61 2 2'
_cell_angle_alpha 90.00
_cell_angle_beta 90.00
_cell_angle_gamma 120.00
_cell_formula_units_Z 6
_cell_length_a 9.3578(10)
_cell_length_b 9.3578(10)
_cell_length_c 15.8325(10)
_cell_measurement_temperature 198(2)
_cell_volume 1200.7(2)
_diffrn_ambient_temperature 198(2)
_exptl_crystal_density_diffrn 2.742
_cod_database_code 8100900

loop_
_symmetry_equiv_pos_as_xyz
'x, y, z'
'x-y, x, z+1/6'
'-y, x-y, z+1/3'
'-x, -y, z+1/2'
'-x+y, -x, z+2/3'
'y, -x+y, z+5/6'
'x-y, -y, -z'
'-y, -x, -z+5/6'
'-x, -x+y, -z+2/3'
'-x+y, y, -z+1/2'
'y, x, -z+1/3'
'x, x-y, -z+1/6'

loop_
_atom_site_label
_atom_site_type_symbol
_atom_site_fract_x
_atom_site_fract_y
_atom_site_fract_z
_atom_site_U_iso_or_equiv
_atom_site_adp_type
_atom_site_occupancy
_atom_site_symmetry_multiplicity
_atom_site_Wyckoff_symbol
_atom_site_calc_flag
_atom_site_refinement_flags
_atom_site_disorder_assembly
_atom_site_disorder_group
Na1 Na 0.19375(13) 0.3875(3) 0.2500 0.0339(5) Uani 1 6 b d S . .
Ni1 Ni 0.55448(3) 0.10896(5) 0.2500 0.00919(11) Uani 1 6 b d S . .
B1 B 0.8474(2) 0.6949(4) 0.2500 0.0083(6) Uani 1 6 b d S . .
P1 P 0.39080(7) 0.17067(8) 0.41472(4) 0.00935(13) Uani 1 12 c d . . .
O1 O 0.2146(2) 0.0223(2) 0.39992(11) 0.0107(3) Uani 1 12 c d . . .
O2 O 0.2920(2) 0.4928(3) 0.11062(11) 0.0131(4) Uani 1 12 c d . . .
O3 O 0.3880(2) 0.3196(2) 0.38050(12) 0.0116(3) Uani 1 12 c d . . .
O4 O 0.4197(2) 0.1833(2) 0.51261(10) 0.0097(3) Uani 1 12 c d . . .
O5 O 0.6183(2) 0.1370(2) 0.12318(10) 0.0116(3) Uani 1 12 c d . . .
O6 O 0.1378(5) 0.0000 0.0000 0.0632(15) Uani 1 6 a d S . .

loop_
_atom_site_aniso_label
_atom_site_aniso_U_11
_atom_site_aniso_U_22
_atom_site_aniso_U_33
_atom_site_aniso_U_23
_atom_site_aniso_U_13
_atom_site_aniso_U_12
Na1 0.0397(9) 0.0352(10) 0.0254(9) 0.000 0.0045(8) 0.0176(5)
Ni1 0.00941(16) 0.00935(19) 0.00881(18) 0.000 0.00045(13) 0.00467(10)
B1 0.0091(11) 0.0102(14) 0.0060(14) 0.000 -0.0007(11) 0.0051(7)
P1 0.0100(3) 0.0094(2) 0.0082(2) 0.0001(2) 0.0005(2) 0.0045(2)
O1 0.0114(8) 0.0072(7) 0.0118(8) 0.0001(6) -0.0017(6) 0.0033(6)
O2 0.0116(8) 0.0151(8) 0.0128(7) -0.0015(7) -0.0006(6) 0.0067(7)
O3 0.0170(9) 0.0086(8) 0.0106(7) 0.0004(6) 0.0009(7) 0.0073(7)
O4 0.0087(7) 0.0118(8) 0.0070(6) -0.0008(5) 0.0008(6) 0.0040(6)
O5 0.0112(8) 0.0152(9) 0.0088(7) 0.0007(6) 0.0019(6) 0.0068(7)
O6 0.0391(18) 0.051(3) 0.103(4) 0.037(3) 0.0186(15) 0.0256(14)

loop_
_geom_bond_atom_site_label_1
_geom_bond_atom_site_label_2
_geom_bond_distance
_geom_bond_site_symmetry_2
_geom_bond_publ_flag
Na1 O2 2.404(2) 10 ?
Na1 O2 2.404(2) . ?
Na1 O6 2.500(3) 2 ?
Na1 O6 2.500(3) 3 ?
Na1 O5 2.548(2) 2 ?
Na1 O5 2.548(2) 11 ?
Na1 Ni1 3.3577(9) 2 ?
Na1 Ni1 3.3577(9) 6_564 ?
Na1 Na1 4.1018(17) 2 ?
Na1 Na1 4.1018(17) 6_554 ?
Ni1 O3 2.0652(18) 6_554 ?
Ni1 O3 2.0652(18) 9_655 ?
Ni1 O5 2.0738(17) 10_655 ?
Ni1 O5 2.0738(17) . ?
Ni1 O2 2.1073(19) 2_655 ?
Ni1 O2 2.1073(19) 11 ?
Ni1 Na1 3.3577(9) 2_655 ?
Ni1 Na1 3.3577(9) 6_554 ?
B1 O1 1.461(3) 9_665 ?
B1 O1 1.461(3) 6_664 ?
B1 O4 1.476(3) 5_664 ?
B1 O4 1.476(3) 8_665 ?
P1 O5 1.5060(18) 10_655 ?
P1 O3 1.5078(19) . ?
P1 O1 1.5530(19) . ?
P1 O4 1.5677(17) . ?
O1 B1 1.461(3) 2_545 ?
O2 Ni1 2.1073(19) 6_564 ?
O3 Ni1 2.0652(18) 2 ?
O4 B1 1.476(3) 3_655 ?
O5 P1 1.5060(18) 10_655 ?
O5 Na1 2.548(2) 6_554 ?
O6 Na1 2.500(3) 6_554 ?
O6 Na1 2.500(3) 5_554 ?
